data_4346269
loop_
_publ_author_name
'Eichh\"ofer, Andreas'
'Buth, Gernot'
'Lebedkin, Sergei'
'K\"uhn, Michael'
'Weigend, Florian'

_publ_section_title
;
 Luminescence in phosphine-stabilized copper chalcogenide cluster
 molecules--a comparative study.
;
_journal_issue 19
_journal_name_full 'Inorganic chemistry'
_journal_page_first 9413
_journal_page_last 9422
_journal_paper_doi 10.1021/acs.inorgchem.5b01146
_journal_volume 54
_journal_year 2015
_chemical_formula_sum 'C48 H120 Cu12 P8 S6'
_chemical_formula_weight 1900.03
_space_group_crystal_system triclinic
_space_group_IT_number 2
_space_group_name_Hall '-P 1'
_space_group_name_H-M_alt 'P -1'
_atom_sites_solution_hydrogens geom
_audit_creation_method SHELXL-2014
_cell_angle_alpha 65.81(3)
_cell_angle_beta 65.57(3)
_cell_angle_gamma 84.91(3)
_cell_formula_units_Z 1
_cell_length_a 12.335(3)
_cell_length_b 12.251(3)
_cell_length_c 15.140(3)
_cell_measurement_reflns_used 22257
_cell_measurement_temperature 180(2)
_cell_measurement_theta_max 26.19
_cell_measurement_theta_min 1.62
_cell_volume 1891.1(10)
_computing_cell_refinement 'STOE X-AREA'
_computing_data_collection 'STOE X-AREA'
_computing_data_reduction 'STOE X-RED'
_computing_structure_refinement 'SHELXL-2014 (Sheldrick, 2014)'
_diffrn_ambient_temperature 180(2)
_diffrn_detector_area_resol_mean 6.67
_diffrn_measured_fraction_theta_full 0.994
_diffrn_measured_fraction_theta_max 0.988
_diffrn_measurement_device_type 'STOE IPDS 2T'
_diffrn_measurement_method 'rotation method'
_diffrn_radiation_type MoK\a
_diffrn_radiation_wavelength 0.71073
_diffrn_reflns_av_R_equivalents 0.0579
_diffrn_reflns_av_unetI/netI 0.0445
_diffrn_reflns_Laue_measured_fraction_full 0.994
_diffrn_reflns_Laue_measured_fraction_max 0.988
_diffrn_reflns_limit_h_max 14
_diffrn_reflns_limit_h_min -15
_diffrn_reflns_limit_k_max 14
_diffrn_reflns_limit_k_min -14
_diffrn_reflns_limit_l_max 18
_diffrn_reflns_limit_l_min -16
_diffrn_reflns_number 15152
_diffrn_reflns_point_group_measured_fraction_full 0.994
_diffrn_reflns_point_group_measured_fraction_max 0.988
_diffrn_reflns_theta_full 25.242
_diffrn_reflns_theta_max 25.633
_diffrn_reflns_theta_min 1.621
_diffrn_source '"sealed tube"'
_exptl_absorpt_coefficient_mu 3.662
_exptl_absorpt_correction_T_max 0.5424
_exptl_absorpt_correction_T_min 0.3049
_exptl_absorpt_correction_type integration
_exptl_absorpt_process_details XRED-32
_exptl_crystal_colour 'dark red'
_exptl_crystal_density_diffrn 1.668
_exptl_crystal_description blocks
_exptl_crystal_F_000 972
_exptl_crystal_size_max 0.320
_exptl_crystal_size_mid 0.253
_exptl_crystal_size_min 0.160
_refine_diff_density_max 0.871
_refine_diff_density_min -0.981
_refine_diff_density_rms 0.109
_refine_ls_extinction_method none
_refine_ls_goodness_of_fit_ref 1.004
_refine_ls_hydrogen_treatment constr
_refine_ls_matrix_type full
_refine_ls_number_parameters 331
_refine_ls_number_reflns 7046
_refine_ls_number_restraints 0
_refine_ls_restrained_S_all 1.004
_refine_ls_R_factor_all 0.0377
_refine_ls_R_factor_gt 0.0309
_refine_ls_shift/su_max 0.001
_refine_ls_shift/su_mean 0.000
_refine_ls_structure_factor_coef Fsqd
_refine_ls_weighting_details 'w=1/[\s^2^(Fo^2^)+(0.0583P)^2^] where P=(Fo^2^+2Fc^2^)/3'
_refine_ls_weighting_scheme calc
_refine_ls_wR_factor_gt 0.0831
_refine_ls_wR_factor_ref 0.0860
_reflns_Friedel_coverage 0.000
_reflns_number_gt 6027
_reflns_number_total 7046
_reflns_threshold_expression 'I > 2\s(I)'
_cod_data_source_file ic5b01146_si_002.cif
_cod_data_source_block 5b
_cod_original_cell_volume 1891.1(9)
_cod_database_code 4346269
_shelx_space_group_comment
; 
The symmetry employed for this shelxl refinement is uniquely defined 
by the following loop, which should always be used as a source of 
symmetry information in preference to the above space-group names. 
They are only intended as comments. 
;
_shelxl_version_number 2014-3

loop_
_space_group_symop_operation_xyz
'x, y, z'
'-x, -y, -z'

loop_
_atom_site_label
_atom_site_type_symbol
_atom_site_fract_x
_atom_site_fract_y
_atom_site_fract_z
_atom_site_U_iso_or_equiv
_atom_site_adp_type
_atom_site_occupancy
_atom_site_site_symmetry_order
_atom_site_calc_flag
_atom_site_refinement_flags_posn
_atom_site_refinement_flags_adp
_atom_site_refinement_flags_occupancy
_atom_site_disorder_assembly
_atom_site_disorder_group
Cu1 Cu 0.64746(3) 0.39924(3) 0.34640(3) 0.02803(9) Uani 1 1 d . . . . .
Cu2 Cu 0.66493(3) 0.65165(3) 0.28328(3) 0.02715(9) Uani 1 1 d . . . . .
Cu3 Cu 0.60749(3) 0.60016(3) 0.59813(3) 0.02962(10) Uani 1 1 d . . . . .
Cu4 Cu 0.58312(3) 0.34536(3) 0.66302(3) 0.02839(9) Uani 1 1 d . . . . .
Cu5 Cu 0.68061(3) 0.49274(3) 0.46197(3) 0.03140(10) Uani 1 1 d . . . . .
Cu6 Cu 0.52012(3) 0.68286(3) 0.45351(3) 0.03117(10) Uani 1 1 d . . . . .
S1 S 0.71195(7) 0.68390(7) 0.40879(6) 0.03290(17) Uani 1 1 d . . . . .
S2 S 0.54573(6) 0.53700(6) 0.26592(5) 0.02608(15) Uani 1 1 d . . . . .
S3 S 0.66629(7) 0.29870(7) 0.51238(6) 0.03316(17) Uani 1 1 d . . . . .
P1 P 0.80406(7) 0.32231(7) 0.25119(6) 0.03001(16) Uani 1 1 d . . . . .
P2 P 0.77366(6) 0.81123(6) 0.12950(6) 0.02721(16) Uani 1 1 d . . . . .
P3 P 0.69405(9) 0.72407(8) 0.63411(7) 0.0475(2) Uani 1 1 d . . . . .
P4 P 0.69380(7) 0.25201(7) 0.75704(6) 0.02969(16) Uani 1 1 d . . . . .
C1 C 0.8486(3) 0.3656(3) 0.1094(3) 0.0445(8) Uani 1 1 d . . . . .
H1A H 0.8748 0.4528 0.0703 0.053 Uiso 1 1 calc R U . . .
H1B H 0.9175 0.3221 0.0830 0.053 Uiso 1 1 calc R U . . .
C2 C 0.7480(4) 0.3386(5) 0.0861(3) 0.0747(15) Uani 1 1 d . . . . .
H2A H 0.7761 0.3634 0.0093 0.112 Uiso 1 1 calc R U . . .
H2B H 0.7228 0.2522 0.1233 0.112 Uiso 1 1 calc R U . . .
H2C H 0.6801 0.3829 0.1106 0.112 Uiso 1 1 calc R U . . .
C3 C 0.9447(3) 0.3658(3) 0.2512(3) 0.0451(8) Uani 1 1 d . . . . .
H3A H 0.9382 0.3299 0.3250 0.054 Uiso 1 1 calc R U . . .
H3B H 1.0121 0.3327 0.2087 0.054 Uiso 1 1 calc R U . . .
C4 C 0.9710(3) 0.4989(4) 0.2064(3) 0.0544(9) Uani 1 1 d . . . . .
H4A H 1.0457 0.5173 0.2081 0.082 Uiso 1 1 calc R U . . .
H4B H 0.9792 0.5349 0.1327 0.082 Uiso 1 1 calc R U . . .
H4C H 0.9054 0.5320 0.2491 0.082 Uiso 1 1 calc R U . . .
C5 C 0.7986(3) 0.1583(3) 0.3093(3) 0.0494(9) Uani 1 1 d . . . . .
H5A H 0.7804 0.1315 0.3856 0.059 Uiso 1 1 calc R U . . .
H5B H 0.7303 0.1262 0.3058 0.059 Uiso 1 1 calc R U . . .
C6 C 0.9087(4) 0.0992(4) 0.2614(3) 0.0610(11) Uani 1 1 d . . . . .
H6A H 0.8928 0.0116 0.3004 0.091 Uiso 1 1 calc R U . . .
H6B H 0.9268 0.1214 0.1865 0.091 Uiso 1 1 calc R U . . .
H6C H 0.9772 0.1267 0.2667 0.091 Uiso 1 1 calc R U . . .
C7 C 0.7391(3) 0.9541(3) 0.1426(3) 0.0393(7) Uani 1 1 d . . . . .
H7A H 0.7661 0.9573 0.1947 0.047 Uiso 1 1 calc R U . . .
H7B H 0.7843 1.0212 0.0732 0.047 Uiso 1 1 calc R U . . .
C8 C 0.6066(3) 0.9712(3) 0.1785(3) 0.0460(8) Uani 1 1 d . . . . .
H8A H 0.5932 1.0485 0.1842 0.069 Uiso 1 1 calc R U . . .
H8B H 0.5796 0.9699 0.1264 0.069 Uiso 1 1 calc R U . . .
H8C H 0.5614 0.9060 0.2480 0.069 Uiso 1 1 calc R U . . .
C9 C 0.9382(3) 0.8271(3) 0.0740(2) 0.0350(7) Uani 1 1 d . . . . .
H9A H 0.9687 0.7596 0.0535 0.042 Uiso 1 1 calc R U . . .
H9B H 0.9687 0.9027 0.0086 0.042 Uiso 1 1 calc R U . . .
C10 C 0.9877(3) 0.8289(3) 0.1506(3) 0.0436(8) Uani 1 1 d . . . . .
H10A H 1.0753 0.8375 0.1163 0.065 Uiso 1 1 calc R U . . .
H10B H 0.9598 0.8967 0.1700 0.065 Uiso 1 1 calc R U . . .
H10C H 0.9598 0.7535 0.2149 0.065 Uiso 1 1 calc R U . . .
C11 C 0.7511(3) 0.8367(3) 0.0104(2) 0.0378(7) Uani 1 1 d . . . . .
H11A H 0.6673 0.8537 0.0229 0.045 Uiso 1 1 calc R U . . .
H11B H 0.8039 0.9082 -0.0501 0.045 Uiso 1 1 calc R U . . .
C12 C 0.7778(3) 0.7282(3) -0.0188(3) 0.0452(8) Uani 1 1 d . . . . .
H12A H 0.7646 0.7456 -0.0826 0.068 Uiso 1 1 calc R U . . .
H12B H 0.8612 0.7121 -0.0327 0.068 Uiso 1 1 calc R U . . .
H12C H 0.7246 0.6576 0.0404 0.068 Uiso 1 1 calc R U . . .
C13 C 0.6594(5) 0.8793(5) 0.5738(5) 0.0558(13) Uiso 0.7 1 d . . P A 1
H13A H 0.6873 0.9261 0.6017 0.067 Uiso 0.7 1 calc R U P A 1
H13B H 0.7119 0.9096 0.4968 0.067 Uiso 0.7 1 calc R U P A 1
C13A C 0.5897(14) 0.8287(14) 0.6714(13) 0.065(4) Uiso 0.3 1 d . . P A 2
H13C H 0.5420 0.7867 0.7491 0.078 Uiso 0.3 1 calc R U P A 2
H13D H 0.6393 0.8958 0.6611 0.078 Uiso 0.3 1 calc R U P A 2
C14 C 0.5456(10) 0.9136(10) 0.5813(9) 0.071(3) Uiso 0.5 1 d . . P A 1
H14A H 0.5506 1.0009 0.5425 0.106 Uiso 0.5 1 calc R U P A 1
H14B H 0.5157 0.8735 0.5503 0.106 Uiso 0.5 1 calc R U P A 1
H14C H 0.4909 0.8902 0.6562 0.106 Uiso 0.5 1 calc R U P A 1
C14A C 0.5199(13) 0.8745(13) 0.6352(11) 0.100(4) Uiso 0.5 1 d . . P A 2
H14D H 0.4752 0.9268 0.6698 0.150 Uiso 0.5 1 calc R U P A 2
H14E H 0.5627 0.9225 0.5586 0.150 Uiso 0.5 1 calc R U P A 2
H14F H 0.4643 0.8122 0.6475 0.150 Uiso 0.5 1 calc R U P A 2
C15 C 0.8669(6) 0.7642(6) 0.5401(6) 0.109(2) Uani 1 1 d . . . . .
H15A H 0.9087 0.6914 0.5601 0.131 Uiso 1 1 calc R U . . .
H15B H 0.8781 0.7876 0.4659 0.131 Uiso 1 1 calc R U . . .
C16 C 0.9219(6) 0.8604(7) 0.5446(6) 0.123(3) Uani 1 1 d . . . . .
H16A H 1.0070 0.8753 0.4963 0.185 Uiso 1 1 calc R U . . .
H16B H 0.8826 0.9337 0.5232 0.185 Uiso 1 1 calc R U . . .
H16C H 0.9132 0.8374 0.6175 0.185 Uiso 1 1 calc R U . . .
C17 C 0.6379(11) 0.7156(11) 0.7716(10) 0.072(3) Uiso 0.4 1 d . . P A 1
H17A H 0.6964 0.7638 0.7737 0.087 Uiso 0.4 1 calc R U P A 1
H17B H 0.5621 0.7539 0.7867 0.087 Uiso 0.4 1 calc R U P A 1
C17A C 0.7205(5) 0.6737(5) 0.7550(5) 0.0435(13) Uiso 0.6 1 d . . P A 2
H17C H 0.7907 0.6265 0.7468 0.052 Uiso 0.6 1 calc R U P A 2
H17D H 0.7405 0.7452 0.7623 0.052 Uiso 0.6 1 calc R U P A 2
C18 C 0.6170(5) 0.5990(4) 0.8546(3) 0.0725(14) Uani 1 1 d . . . . .
H18A H 0.5878 0.6053 0.9230 0.109 Uiso 0.4 1 calc R U P A 1
H18B H 0.5570 0.5506 0.8556 0.109 Uiso 0.4 1 calc R U P A 1
H18C H 0.6917 0.5604 0.8425 0.109 Uiso 0.4 1 calc R U P A 1
H18D H 0.6376 0.5755 0.9154 0.109 Uiso 0.6 1 calc R U P A 2
H18E H 0.5475 0.6456 0.8647 0.109 Uiso 0.6 1 calc R U P A 2
H18F H 0.5978 0.5267 0.8491 0.109 Uiso 0.6 1 calc R U P A 2
C19 C 0.7951(3) 0.1459(3) 0.7175(3) 0.0446(8) Uani 1 1 d . . . . .
H19A H 0.8486 0.1862 0.6409 0.054 Uiso 1 1 calc R U . . .
H19B H 0.8456 0.1226 0.7577 0.054 Uiso 1 1 calc R U . . .
C20 C 0.7299(4) 0.0330(3) 0.7370(3) 0.0551(10) Uani 1 1 d . . . . .
H20A H 0.7884 -0.0204 0.7145 0.083 Uiso 1 1 calc R U . . .
H20B H 0.6781 -0.0085 0.8130 0.083 Uiso 1 1 calc R U . . .
H20C H 0.6811 0.0551 0.6962 0.083 Uiso 1 1 calc R U . . .
C21 C 0.7969(3) 0.3639(3) 0.7415(3) 0.0426(8) Uani 1 1 d . . . . .
H21A H 0.7505 0.4265 0.7619 0.051 Uiso 1 1 calc R U . . .
H21B H 0.8355 0.3244 0.7909 0.051 Uiso 1 1 calc R U . . .
C22 C 0.8936(3) 0.4243(4) 0.6290(3) 0.0564(10) Uani 1 1 d . . . . .
H22A H 0.9454 0.4829 0.6263 0.085 Uiso 1 1 calc R U . . .
H22B H 0.9415 0.3634 0.6086 0.085 Uiso 1 1 calc R U . . .
H22C H 0.8563 0.4655 0.5796 0.085 Uiso 1 1 calc R U . . .
C23 C 0.6229(3) 0.1699(3) 0.9026(2) 0.0396(7) Uani 1 1 d . . . . .
H23A H 0.5672 0.1026 0.9214 0.048 Uiso 1 1 calc R U . . .
H23B H 0.6853 0.1352 0.9283 0.048 Uiso 1 1 calc R U . . .
C24 C 0.5544(3) 0.2489(3) 0.9590(3) 0.0443(8) Uani 1 1 d . . . . .
H24A H 0.5186 0.2007 1.0360 0.067 Uiso 1 1 calc R U . . .
H24B H 0.6093 0.3148 0.9421 0.067 Uiso 1 1 calc R U . . .
H24C H 0.4911 0.2821 0.9352 0.067 Uiso 1 1 calc R U . . .

loop_
_atom_site_aniso_label
_atom_site_aniso_U_11
_atom_site_aniso_U_22
_atom_site_aniso_U_33
_atom_site_aniso_U_23
_atom_site_aniso_U_13
_atom_site_aniso_U_12
Cu1 0.03030(19) 0.03175(19) 0.02157(18) -0.01247(14) -0.00921(15) 0.00478(14)
Cu2 0.02960(18) 0.02960(18) 0.01884(17) -0.00845(14) -0.00764(15) -0.00136(14)
Cu3 0.0342(2) 0.03309(19) 0.02072(18) -0.01053(14) -0.00980(16) -0.00349(15)
Cu4 0.03158(19) 0.03282(19) 0.02094(18) -0.01032(14) -0.01209(15) 0.00470(14)
Cu5 0.0356(2) 0.0360(2) 0.02139(18) -0.01147(15) -0.01073(16) 0.00168(15)
Cu6 0.0344(2) 0.0368(2) 0.02103(18) -0.01211(15) -0.00992(15) 0.00197(15)
S1 0.0346(4) 0.0396(4) 0.0202(3) -0.0100(3) -0.0074(3) -0.0086(3)
S2 0.0293(3) 0.0299(3) 0.0180(3) -0.0096(3) -0.0088(3) 0.0009(3)
S3 0.0396(4) 0.0380(4) 0.0233(4) -0.0146(3) -0.0142(3) 0.0129(3)
P1 0.0317(4) 0.0307(4) 0.0229(4) -0.0119(3) -0.0064(3) 0.0043(3)
P2 0.0297(4) 0.0278(4) 0.0205(3) -0.0071(3) -0.0091(3) -0.0019(3)
P3 0.0682(6) 0.0400(5) 0.0404(5) -0.0110(4) -0.0300(5) -0.0139(4)
P4 0.0332(4) 0.0317(4) 0.0260(4) -0.0112(3) -0.0153(3) 0.0066(3)
C1 0.0443(18) 0.054(2) 0.0320(17) -0.0193(16) -0.0122(15) 0.0064(16)
C2 0.065(3) 0.123(4) 0.044(2) -0.039(3) -0.020(2) -0.016(3)
C3 0.0421(18) 0.056(2) 0.047(2) -0.0270(17) -0.0219(17) 0.0118(16)
C4 0.0425(19) 0.066(2) 0.058(2) -0.032(2) -0.0152(18) -0.0069(17)
C5 0.054(2) 0.0365(18) 0.0401(19) -0.0127(15) -0.0068(17) 0.0077(15)
C6 0.074(3) 0.041(2) 0.060(2) -0.0234(18) -0.021(2) 0.0209(19)
C7 0.0424(17) 0.0335(16) 0.0402(18) -0.0143(14) -0.0156(15) -0.0003(13)
C8 0.0470(19) 0.0384(18) 0.045(2) -0.0169(15) -0.0132(17) 0.0082(15)
C9 0.0326(15) 0.0360(16) 0.0308(16) -0.0096(13) -0.0112(13) -0.0019(12)
C10 0.0382(17) 0.0463(19) 0.0416(19) -0.0089(15) -0.0200(16) -0.0028(14)
C11 0.0443(17) 0.0395(17) 0.0273(15) -0.0076(13) -0.0177(14) -0.0023(14)
C12 0.051(2) 0.058(2) 0.0310(17) -0.0243(16) -0.0130(16) -0.0034(17)
C15 0.133(5) 0.106(5) 0.146(6) -0.088(5) -0.077(5) 0.020(4)
C16 0.098(4) 0.153(7) 0.117(5) -0.062(5) -0.025(4) -0.042(4)
C18 0.106(4) 0.069(3) 0.040(2) -0.026(2) -0.020(2) -0.020(3)
C19 0.0456(19) 0.0460(19) 0.047(2) -0.0247(16) -0.0202(17) 0.0132(15)
C20 0.068(2) 0.048(2) 0.066(3) -0.035(2) -0.034(2) 0.0187(19)
C21 0.0464(19) 0.0416(18) 0.0439(19) -0.0167(15) -0.0234(16) 0.0036(14)
C22 0.049(2) 0.057(2) 0.052(2) -0.0163(19) -0.0146(19) -0.0084(18)
C23 0.0471(18) 0.0391(17) 0.0336(17) -0.0110(14) -0.0215(15) 0.0051(14)
C24 0.0491(19) 0.053(2) 0.0289(16) -0.0149(15) -0.0165(15) 0.0051(16)

loop_
_atom_type_symbol
_atom_type_description
_atom_type_scat_dispersion_real
_atom_type_scat_dispersion_imag
_atom_type_scat_source
C C 0.0033 0.0016 'International Tables Vol C Tables 4.2.6.8 and 6.1.1.4'
H H 0.0000 0.0000 'International Tables Vol C Tables 4.2.6.8 and 6.1.1.4'
P P 0.1023 0.0942 'International Tables Vol C Tables 4.2.6.8 and 6.1.1.4'
S S 0.1246 0.1234 'International Tables Vol C Tables 4.2.6.8 and 6.1.1.4'
Cu Cu 0.3201 1.2651 'International Tables Vol C Tables 4.2.6.8 and 6.1.1.4'

loop_
_geom_angle_atom_site_label_1
_geom_angle_atom_site_label_2
_geom_angle_atom_site_label_3
_geom_angle
_geom_angle_site_symmetry_1
_geom_angle_site_symmetry_3
S2 Cu1 P1 120.54(4) . .
S2 Cu1 S3 142.78(4) . .
P1 Cu1 S3 96.47(4) . .
S2 Cu1 Cu5 102.23(3) . .
P1 Cu1 Cu5 118.53(3) . .
S3 Cu1 Cu5 51.15(3) . .
S2 Cu1 Cu6 98.80(4) . 2_666
P1 Cu1 Cu6 135.38(3) . 2_666
S3 Cu1 Cu6 49.76(3) . 2_666
Cu5 Cu1 Cu6 66.67(3) . 2_666
S2 Cu1 Cu2 51.61(3) . .
P1 Cu1 Cu2 117.25(5) . .
S3 Cu1 Cu2 109.90(4) . .
Cu5 Cu1 Cu2 58.74(3) . .
Cu6 Cu1 Cu2 103.08(4) 2_666 .
S2 Cu1 Cu3 50.28(4) . 2_666
P1 Cu1 Cu3 136.76(3) . 2_666
S3 Cu1 Cu3 105.72(4) . 2_666
Cu5 Cu1 Cu3 104.19(3) . 2_666
Cu6 Cu1 Cu3 56.14(3) 2_666 2_666
Cu2 Cu1 Cu3 89.59(4) . 2_666
S2 Cu2 P2 114.20(4) . .
S2 Cu2 S1 143.92(4) . .
P2 Cu2 S1 101.54(4) . .
S2 Cu2 Cu6 102.71(4) . .
P2 Cu2 Cu6 120.89(4) . .
S1 Cu2 Cu6 51.30(3) . .
S2 Cu2 Cu5 99.84(4) . .
P2 Cu2 Cu5 140.31(3) . .
S1 Cu2 Cu5 49.91(3) . .
Cu6 Cu2 Cu5 66.74(3) . .
S2 Cu2 Cu4 51.82(3) . 2_666
P2 Cu2 Cu4 112.27(4) . 2_666
S1 Cu2 Cu4 110.64(3) . 2_666
Cu6 Cu2 Cu4 59.35(3) . 2_666
Cu5 Cu2 Cu4 104.53(4) . 2_666
S2 Cu2 Cu1 51.04(3) . .
P2 Cu2 Cu1 134.25(4) . .
S1 Cu2 Cu1 106.25(3) . .
Cu6 Cu2 Cu1 104.84(4) . .
Cu5 Cu2 Cu1 56.57(3) . .
Cu4 Cu2 Cu1 90.97(4) 2_666 .
S2 Cu3 P3 118.60(4) 2_666 .
S2 Cu3 S1 141.66(4) 2_666 .
P3 Cu3 S1 99.40(5) . .
S2 Cu3 Cu6 99.89(3) 2_666 .
P3 Cu3 Cu6 122.28(4) . .
S1 Cu3 Cu6 51.09(3) . .
S2 Cu3 Cu5 99.05(3) 2_666 .
P3 Cu3 Cu5 136.36(4) . .
S1 Cu3 Cu5 49.68(3) . .
Cu6 Cu3 Cu5 66.38(2) . .
S2 Cu3 Cu4 51.21(4) 2_666 .
P3 Cu3 Cu4 134.58(3) . .
S1 Cu3 Cu4 105.52(5) . .
Cu6 Cu3 Cu4 102.84(3) . .
Cu5 Cu3 Cu4 55.94(3) . .
S2 Cu3 Cu1 50.07(3) 2_666 2_666
P3 Cu3 Cu1 118.24(4) . 2_666
S1 Cu3 Cu1 108.67(4) . 2_666
Cu6 Cu3 Cu1 57.59(3) . 2_666
Cu5 Cu3 Cu1 102.36(3) . 2_666
Cu4 Cu3 Cu1 88.86(4) . 2_666
P4 Cu4 S2 111.92(3) . 2_666
P4 Cu4 S3 104.09(4) . .
S2 Cu4 S3 143.39(3) 2_666 .
P4 Cu4 Cu5 122.40(4) . .
S2 Cu4 Cu5 101.13(4) 2_666 .
S3 Cu4 Cu5 51.56(3) . .
P4 Cu4 Cu6 142.59(3) . 2_666
S2 Cu4 Cu6 100.17(3) 2_666 2_666
S3 Cu4 Cu6 49.69(3) . 2_666
Cu5 Cu4 Cu6 66.39(3) . 2_666
P4 Cu4 Cu2 133.74(4) . 2_666
S2 Cu4 Cu2 51.70(3) 2_666 2_666
S3 Cu4 Cu2 106.06(4) . 2_666
Cu5 Cu4 Cu2 103.83(4) . 2_666
Cu6 Cu4 Cu2 56.55(2) 2_666 2_666
P4 Cu4 Cu3 110.68(4) . .
S2 Cu4 Cu3 50.75(4) 2_666 .
S3 Cu4 Cu3 110.30(4) . .
Cu5 Cu4 Cu3 58.76(3) . .
Cu6 Cu4 Cu3 104.30(3) 2_666 .
Cu2 Cu4 Cu3 90.58(4) 2_666 .
S1 Cu5 S3 174.76(3) . .
S1 Cu5 Cu4 122.84(4) . .
S3 Cu5 Cu4 58.43(4) . .
S1 Cu5 Cu1 122.14(3) . .
S3 Cu5 Cu1 59.33(3) . .
Cu4 Cu5 Cu1 110.15(3) . .
S1 Cu5 Cu2 57.76(3) . .
S3 Cu5 Cu2 124.01(3) . .
Cu4 Cu5 Cu2 151.56(2) . .
Cu1 Cu5 Cu2 64.69(2) . .
S1 Cu5 Cu3 57.68(4) . .
S3 Cu5 Cu3 123.70(4) . .
Cu4 Cu5 Cu3 65.30(3) . .
Cu1 Cu5 Cu3 153.31(2) . .
Cu2 Cu5 Cu3 105.97(3) . .
S1 Cu5 Cu6 137.86(3) . 2_666
S3 Cu5 Cu6 47.38(3) . 2_666
Cu4 Cu5 Cu6 58.25(4) . 2_666
Cu1 Cu5 Cu6 57.58(3) . 2_666
Cu2 Cu5 Cu6 100.99(4) . 2_666
Cu3 Cu5 Cu6 103.21(3) . 2_666
S1 Cu5 Cu6 47.95(3) . .
S3 Cu5 Cu6 137.28(3) . .
Cu4 Cu5 Cu6 101.92(4) . .
Cu1 Cu5 Cu6 102.66(3) . .
Cu2 Cu5 Cu6 55.58(3) . .
Cu3 Cu5 Cu6 55.74(2) . .
Cu6 Cu5 Cu6 89.92(3) 2_666 .
S3 Cu6 S1 174.12(3) 2_666 .
S3 Cu6 Cu2 120.96(3) 2_666 .
S1 Cu6 Cu2 58.70(3) . .
S3 Cu6 Cu3 124.58(4) 2_666 .
S1 Cu6 Cu3 58.66(4) . .
Cu2 Cu6 Cu3 109.79(3) . .
S3 Cu6 Cu1 58.57(4) 2_666 2_666
S1 Cu6 Cu1 124.93(4) . 2_666
Cu2 Cu6 Cu1 151.85(2) . 2_666
Cu3 Cu6 Cu1 66.27(3) . 2_666
S3 Cu6 Cu4 57.11(3) 2_666 2_666
S1 Cu6 Cu4 122.79(3) . 2_666
Cu2 Cu6 Cu4 64.10(2) . 2_666
Cu3 Cu6 Cu4 152.85(2) . 2_666
Cu1 Cu6 Cu4 105.88(3) 2_666 2_666
S3 Cu6 Cu5 48.15(3) 2_666 2_666
S1 Cu6 Cu5 137.40(3) . 2_666
Cu2 Cu6 Cu5 101.35(4) . 2_666
Cu3 Cu6 Cu5 103.63(3) . 2_666
Cu1 Cu6 Cu5 55.75(3) 2_666 2_666
Cu4 Cu6 Cu5 55.36(3) 2_666 2_666
S3 Cu6 Cu5 138.21(3) 2_666 .
S1 Cu6 Cu5 47.34(3) . .
Cu2 Cu6 Cu5 57.67(3) . .
Cu3 Cu6 Cu5 57.89(3) . .
Cu1 Cu6 Cu5 102.47(4) 2_666 .
Cu4 Cu6 Cu5 101.61(3) 2_666 .
Cu5 Cu6 Cu5 90.08(3) 2_666 .
Cu5 S1 Cu6 84.71(5) . .
Cu5 S1 Cu2 72.32(4) . .
Cu6 S1 Cu2 70.00(4) . .
Cu5 S1 Cu3 72.64(5) . .
Cu6 S1 Cu3 70.26(4) . .
Cu2 S1 Cu3 128.47(4) . .
Cu1 S2 Cu3 79.65(4) . 2_666
Cu1 S2 Cu2 77.35(3) . .
Cu3 S2 Cu2 125.53(4) 2_666 .
Cu1 S2 Cu4 125.33(4) . 2_666
Cu3 S2 Cu4 78.04(4) 2_666 2_666
Cu2 S2 Cu4 76.48(3) . 2_666
Cu6 S3 Cu5 84.47(5) 2_666 .
Cu6 S3 Cu4 73.20(4) 2_666 .
Cu5 S3 Cu4 70.01(4) . .
Cu6 S3 Cu1 71.66(4) 2_666 .
Cu5 S3 Cu1 69.52(4) . .
Cu4 S3 Cu1 127.96(4) . .
C1 P1 C5 105.20(18) . .
C1 P1 C3 101.31(17) . .
C5 P1 C3 101.50(18) . .
C1 P1 Cu1 121.51(12) . .
C5 P1 Cu1 114.79(12) . .
C3 P1 Cu1 109.97(12) . .
C11 P2 C7 102.38(16) . .
C11 P2 C9 100.34(15) . .
C7 P2 C9 101.18(15) . .
C11 P2 Cu2 117.80(11) . .
C7 P2 Cu2 111.48(11) . .
C9 P2 Cu2 120.91(11) . .
C13A P3 C17A 92.6(5) . .
C13 P3 C17 96.0(4) . .
C13A P3 C15 125.8(5) . .
C17A P3 C15 92.6(3) . .
C13 P3 C15 92.9(3) . .
C17 P3 C15 119.5(4) . .
C13A P3 Cu3 110.1(5) . .
C17A P3 Cu3 122.98(19) . .
C13 P3 Cu3 109.67(19) . .
C17 P3 Cu3 120.7(4) . .
C15 P3 Cu3 111.60(16) . .
C19 P4 C21 101.98(17) . .
C19 P4 C23 101.80(16) . .
C21 P4 C23 101.17(16) . .
C19 P4 Cu4 118.34(12) . .
C21 P4 Cu4 109.54(11) . .
C23 P4 Cu4 121.18(11) . .
C2 C1 P1 112.5(3) . .
C4 C3 P1 112.6(2) . .
C6 C5 P1 118.6(3) . .
C8 C7 P2 112.9(2) . .
C10 C9 P2 113.7(2) . .
C12 C11 P2 112.2(2) . .
C14 C13 P3 125.1(6) . .
C14A C13A P3 126.6(14) . .
C16 C15 P3 114.1(5) . .
C18 C17 P3 116.5(8) . .
C18 C17A P3 114.2(4) . .
C20 C19 P4 113.1(3) . .
C22 C21 P4 113.8(3) . .
C24 C23 P4 113.0(2) . .

loop_
_geom_bond_atom_site_label_1
_geom_bond_atom_site_label_2
_geom_bond_distance
_geom_bond_site_symmetry_2
Cu1 S2 2.2607(11) .
Cu1 P1 2.2770(11) .
Cu1 S3 2.4045(11) .
Cu1 Cu5 2.6188(7) .
Cu1 Cu6 2.6747(15) 2_666
Cu1 Cu2 2.8368(9) .
Cu1 Cu3 2.9003(9) 2_666
Cu2 S2 2.2787(9) .
Cu2 P2 2.2789(15) .
Cu2 S1 2.3815(9) .
Cu2 Cu6 2.6189(11) .
Cu2 Cu5 2.6825(11) .
Cu2 Cu4 2.8233(9) 2_666
Cu3 S2 2.2678(15) 2_666
Cu3 P3 2.2775(10) .
Cu3 S1 2.3874(13) .
Cu3 Cu6 2.6310(9) .
Cu3 Cu5 2.6964(9) .
Cu3 Cu4 2.8649(10) .
Cu3 Cu1 2.9003(9) 2_666
Cu4 P4 2.2791(11) .
Cu4 S2 2.2826(11) 2_666
Cu4 S3 2.3686(10) .
Cu4 Cu5 2.6125(14) .
Cu4 Cu6 2.7002(7) 2_666
Cu4 Cu2 2.8233(9) 2_666
Cu5 S1 2.1539(11) .
Cu5 S3 2.1773(11) .
Cu5 Cu6 2.9095(14) 2_666
Cu5 Cu6 2.9166(11) .
Cu6 S3 2.1509(10) 2_666
Cu6 S1 2.1750(10) .
Cu6 Cu1 2.6746(14) 2_666
Cu6 Cu4 2.7002(7) 2_666
Cu6 Cu5 2.9094(14) 2_666
S2 Cu3 2.2678(15) 2_666
S2 Cu4 2.2826(11) 2_666
S3 Cu6 2.1510(10) 2_666
P1 C1 1.826(3) .
P1 C5 1.828(4) .
P1 C3 1.859(3) .
P2 C11 1.835(3) .
P2 C7 1.835(3) .
P2 C9 1.841(3) .
P3 C13A 1.822(15) .
P3 C17A 1.836(6) .
P3 C13 1.841(6) .
P3 C17 1.862(13) .
P3 C15 1.979(7) .
P4 C19 1.828(4) .
P4 C21 1.830(3) .
P4 C23 1.838(3) .
C1 C2 1.518(5) .
C3 C4 1.493(5) .
C5 C6 1.529(5) .
C7 C8 1.520(5) .
C9 C10 1.526(4) .
C11 C12 1.534(5) .
C13 C14 1.401(12) .
C13A C14A 1.186(18) .
C15 C16 1.449(8) .
C17 C18 1.419(13) .
C17A C18 1.492(7) .
C19 C20 1.521(5) .
C21 C22 1.521(5) .
C23 C24 1.521(5) .
